data_7153260
loop_
_publ_author_name
'Yu, Sun-Chol'
'Kuhn, Hartmut'
'Daniliuc, Constantin-Gabriel'
'Ivanov, Igor'
'Jones, Peter G.'
'du Mont, Wolf-Walther'

_publ_section_title
;
 5-Selenization of salicylic acid derivatives yielded isoform-specific
 5-lipoxygenase inhibitors.
;
_journal_issue 4
_journal_name_full 'Organic &amp; biomolecular chemistry'
_journal_page_first 828
_journal_page_last 834
_journal_paper_doi 10.1039/b918778b
_journal_volume 8
_journal_year 2010
_chemical_formula_sum 'C7 H7 N O4 Se'
_chemical_formula_weight 248.10
_chemical_name_systematic
;
?
;
_space_group_IT_number 19
_symmetry_cell_setting orthorhombic
_symmetry_space_group_name_Hall 'P 2ac 2ab'
_symmetry_space_group_name_H-M 'P 21 21 21'
_atom_sites_solution_hydrogens geom
_atom_sites_solution_primary direct
_atom_sites_solution_secondary difmap
_audit_creation_method SHELXL-97
_cell_angle_alpha 90.00
_cell_angle_beta 90.00
_cell_angle_gamma 90.00
_cell_formula_units_Z 4
_cell_length_a 4.9234(2)
_cell_length_b 9.5712(2)
_cell_length_c 17.3190(6)
_cell_measurement_reflns_used 9455
_cell_measurement_temperature 100(2)
_cell_measurement_theta_max 30.7361
_cell_measurement_theta_min 2.1221
_cell_volume 816.12(5)
_computing_cell_refinement
;
CrysAlisPro, Oxford Diffraction Ltd.,
Version 1.171.33.40 (release 27-04-2009 CrysAlis171 .NET)
(compiled Apr 27 2009,10:20:11)
;
_computing_data_collection
;
CrysAlisPro, Oxford Diffraction Ltd.,
Version 1.171.33.40 (release 27-04-2009 CrysAlis171 .NET)
(compiled Apr 27 2009,10:20:11)
;
_computing_data_reduction
;
CrysAlisPro, Oxford Diffraction Ltd.,
Version 1.171.33.40 (release 27-04-2009 CrysAlis171 .NET)
(compiled Apr 27 2009,10:20:11)
;
_computing_molecular_graphics 'Bruker XP'
_computing_publication_material SHELXL-97
_computing_structure_refinement 'SHELXL-97 (Sheldrick, 1997)'
_computing_structure_solution 'SHELXS-97 (Sheldrick, 1990)'
_diffrn_ambient_temperature 100(2)
_diffrn_detector_area_resol_mean 16.1419
_diffrn_measured_fraction_theta_full 0.991
_diffrn_measured_fraction_theta_max 0.991
_diffrn_measurement_device_type 'Xcalibur, Eos'
_diffrn_measurement_method '\w scans'
_diffrn_radiation_monochromator graphite
_diffrn_radiation_source 'Enhance (Mo) X-ray Source'
_diffrn_radiation_type 'Mo K\a'
_diffrn_radiation_wavelength 0.71073
_diffrn_reflns_av_R_equivalents 0.0375
_diffrn_reflns_av_sigmaI/netI 0.0397
_diffrn_reflns_limit_h_max 6
_diffrn_reflns_limit_h_min -6
_diffrn_reflns_limit_k_max 13
_diffrn_reflns_limit_k_min -13
_diffrn_reflns_limit_l_max 24
_diffrn_reflns_limit_l_min -24
_diffrn_reflns_number 18703
_diffrn_reflns_theta_full 30.03
_diffrn_reflns_theta_max 30.03
_diffrn_reflns_theta_min 2.35
_exptl_absorpt_coefficient_mu 4.580
_exptl_absorpt_correction_T_max 1.00000
_exptl_absorpt_correction_T_min 0.92799
_exptl_absorpt_correction_type multi-scan
_exptl_absorpt_process_details
;
CrysAlisPro, Oxford Diffraction Ltd.,
Version 1.171.33.40 (release 27-04-2009 CrysAlis171 .NET)
(compiled Apr 27 2009,10:20:11)
;
_exptl_crystal_colour colourless
_exptl_crystal_density_diffrn 2.019
_exptl_crystal_density_method 'not measured'
_exptl_crystal_description needle
_exptl_crystal_F_000 488
_exptl_crystal_size_max 0.16
_exptl_crystal_size_mid 0.12
_exptl_crystal_size_min 0.10
_refine_diff_density_max 0.561
_refine_diff_density_min -0.278
_refine_diff_density_rms 0.067
_refine_ls_abs_structure_details 'Flack H D (1983), Acta Cryst. A39, 876-881'
_refine_ls_abs_structure_Flack 0.002(8)
_refine_ls_extinction_method none
_refine_ls_goodness_of_fit_ref 0.934
_refine_ls_hydrogen_treatment riding
_refine_ls_matrix_type full
_refine_ls_number_parameters 134
_refine_ls_number_reflns 2338
_refine_ls_number_restraints 2
_refine_ls_restrained_S_all 0.933
_refine_ls_R_factor_all 0.0239
_refine_ls_R_factor_gt 0.0195
_refine_ls_shift/su_max 0.016
_refine_ls_shift/su_mean 0.002
_refine_ls_structure_factor_coef Fsqd
_refine_ls_weighting_details 'calc w=1/[\s^2^(Fo^2^)+(0.0156P)^2^+0.0000P] where P=(Fo^2^+2Fc^2^)/3'
_refine_ls_weighting_scheme calc
_refine_ls_wR_factor_gt 0.0348
_refine_ls_wR_factor_ref 0.0351
_reflns_number_gt 2059
_reflns_number_total 2338
_reflns_threshold_expression >2sigma(I)
_cod_data_source_file b918778b.txt
_cod_data_source_block 3c
_cod_database_code 7153260

loop_
_symmetry_equiv_pos_as_xyz
'x, y, z'
'-x+1/2, -y, z+1/2'
'-x, y+1/2, -z+1/2'
'x+1/2, -y+1/2, -z'

loop_
_atom_site_label
_atom_site_type_symbol
_atom_site_fract_x
_atom_site_fract_y
_atom_site_fract_z
_atom_site_U_iso_or_equiv
_atom_site_adp_type
_atom_site_occupancy
_atom_site_symmetry_multiplicity
_atom_site_calc_flag
_atom_site_refinement_flags
Se Se 0.60723(4) 0.62653(2) 0.924863(11) 0.01350(5) Uani 1 1 d .
O1 O 0.2982(3) 0.68375(14) 0.90340(8) 0.0207(3) Uani 1 1 d .
O2 O 0.5980(3) 0.59634(15) 1.02484(8) 0.0213(3) Uani 1 1 d D
H02 H 0.683(5) 0.650(2) 1.0420(16) 0.060(11) Uiso 1 1 d D
O3 O 0.1664(3) 0.07701(13) 0.74406(9) 0.0203(4) Uani 1 1 d .
O4 O 0.5523(3) 0.01948(15) 0.83564(10) 0.0207(4) Uani 1 1 d D
H04 H 0.442(4) 0.014(2) 0.8082(13) 0.017(7) Uiso 1 1 d D
N N 0.0112(4) 0.29347(18) 0.72796(11) 0.0155(4) Uani 1 1 d D
H1A H 0.023(4) 0.3811(18) 0.7362(12) 0.016(5) Uiso 1 1 d D
H1B H -0.095(4) 0.260(2) 0.6933(12) 0.024(6) Uiso 1 1 d D
C1 C 0.5741(4) 0.4316(2) 0.90014(11) 0.0138(4) Uani 1 1 d .
C2 C 0.3816(4) 0.39163(19) 0.84611(10) 0.0118(4) Uani 1 1 d .
H2 H 0.2601 0.4589 0.8253 0.014 Uiso 1 1 calc R
C3 C 0.3663(4) 0.25218(18) 0.82225(11) 0.0112(4) Uani 1 1 d .
C4 C 0.5505(4) 0.15463(19) 0.85544(12) 0.0144(4) Uani 1 1 d .
C5 C 0.7401(4) 0.1979(2) 0.91049(11) 0.0170(5) Uani 1 1 d .
H5 H 0.8598 0.1317 0.9331 0.020 Uiso 1 1 calc R
C6 C 0.7542(4) 0.33625(19) 0.93215(12) 0.0162(4) Uani 1 1 d .
H6 H 0.8860 0.3661 0.9687 0.019 Uiso 1 1 calc R
C7 C 0.1739(4) 0.20363(19) 0.76284(12) 0.0116(4) Uani 1 1 d .

loop_
_atom_site_aniso_label
_atom_site_aniso_U_11
_atom_site_aniso_U_22
_atom_site_aniso_U_33
_atom_site_aniso_U_23
_atom_site_aniso_U_13
_atom_site_aniso_U_12
Se 0.01620(8) 0.01272(8) 0.01156(8) -0.00165(9) -0.00097(9) -0.00217(10)
O1 0.0231(7) 0.0168(7) 0.0222(9) -0.0060(6) -0.0069(6) 0.0052(6)
O2 0.0302(8) 0.0210(8) 0.0126(7) -0.0020(6) -0.0018(8) -0.0082(8)
O3 0.0228(9) 0.0108(7) 0.0271(9) -0.0044(6) -0.0042(7) 0.0008(6)
O4 0.0236(10) 0.0134(7) 0.0251(9) -0.0012(6) -0.0035(8) 0.0038(7)
N 0.0177(9) 0.0102(9) 0.0186(10) -0.0040(8) -0.0052(7) -0.0020(7)
C1 0.0157(11) 0.0133(9) 0.0123(9) -0.0007(7) 0.0031(8) 0.0013(9)
C2 0.0104(8) 0.0130(9) 0.0121(8) 0.0020(7) 0.0005(8) 0.0002(9)
C3 0.0106(9) 0.0129(9) 0.0100(9) -0.0018(7) 0.0040(9) 0.0001(8)
C4 0.0169(10) 0.0112(11) 0.0151(10) 0.0011(7) 0.0052(7) 0.0020(8)
C5 0.0163(10) 0.0191(10) 0.0156(12) 0.0046(8) 0.0013(9) 0.0052(8)
C6 0.0128(9) 0.0243(11) 0.0116(10) -0.0017(9) 0.0002(9) 0.0002(8)
C7 0.0134(11) 0.0102(9) 0.0110(10) -0.0011(8) 0.0044(8) -0.0027(8)

loop_
_atom_type_symbol
_atom_type_description
_atom_type_scat_dispersion_real
_atom_type_scat_dispersion_imag
_atom_type_scat_source
C C 0.0033 0.0016 'International Tables Vol C Tables 4.2.6.8 and 6.1.1.4'
H H 0.0000 0.0000 'International Tables Vol C Tables 4.2.6.8 and 6.1.1.4'
N N 0.0061 0.0033 'International Tables Vol C Tables 4.2.6.8 and 6.1.1.4'
O O 0.0106 0.0060 'International Tables Vol C Tables 4.2.6.8 and 6.1.1.4'
Se Se -0.0929 2.2259 'International Tables Vol C Tables 4.2.6.8 and 6.1.1.4'

loop_
_geom_angle_atom_site_label_1
_geom_angle_atom_site_label_2
_geom_angle_atom_site_label_3
_geom_angle
O1 Se O2 104.56(8)
O1 Se C1 101.11(8)
O2 Se C1 93.31(7)
C2 C1 C6 121.67(18)
C2 C1 Se 118.47(14)
C6 C1 Se 119.69(15)
C1 C2 C3 119.98(18)
C2 C3 C4 118.19(18)
C2 C3 C7 122.79(18)
C4 C3 C7 119.00(16)
O4 C4 C5 117.19(17)
O4 C4 C3 122.35(18)
C5 C4 C3 120.46(17)
C6 C5 C4 120.29(18)
C5 C6 C1 119.40(18)
O3 C7 N 119.46(19)
O3 C7 C3 120.29(18)
N C7 C3 120.24(17)

loop_
_geom_bond_atom_site_label_1
_geom_bond_atom_site_label_2
_geom_bond_distance
Se O1 1.6594(14)
Se O2 1.7560(14)
Se C1 1.9210(19)
O3 C7 1.255(2)
O4 C4 1.338(2)
N C7 1.321(3)
C1 C2 1.386(3)
C1 C6 1.388(3)
C2 C3 1.399(2)
C3 C4 1.423(3)
C3 C7 1.474(3)
C4 C5 1.397(3)
C5 C6 1.378(3)

loop_
_geom_hbond_atom_site_label_D
_geom_hbond_atom_site_label_H
_geom_hbond_atom_site_label_A
_geom_hbond_distance_DH
_geom_hbond_distance_HA
_geom_hbond_distance_DA
_geom_hbond_angle_DHA
_geom_hbond_site_symmetry_A
O2 H02 Se 0.73(2) 3.04(2) 3.7525(16) 166(3) 4_567
O2 H02 O1 0.73(2) 1.93(2) 2.636(2) 162(3) 4_567
N H1A O3 0.853(17) 2.122(18) 2.892(2) 150.1(18) 3_556
N H1B O1 0.858(17) 2.083(18) 2.932(2) 170(2) 3_546
C2 H2 O3 0.95 2.67 3.587(2) 162.4 3_556
C5 H5 O2 0.95 2.58 3.506(2) 164.1 4_557
O4 H04 O3 0.722(19) 1.86(2) 2.536(2) 157(2) .

loop_
_geom_torsion_atom_site_label_1
_geom_torsion_atom_site_label_2
_geom_torsion_atom_site_label_3
_geom_torsion_atom_site_label_4
_geom_torsion
O1 Se C1 C2 25.40(17)
O2 Se C1 C2 130.94(16)
O1 Se C1 C6 -159.19(16)
O2 Se C1 C6 -53.65(16)
C6 C1 C2 C3 -0.3(3)
Se C1 C2 C3 174.99(14)
C1 C2 C3 C4 0.6(3)
C1 C2 C3 C7 -177.54(17)
C2 C3 C4 O4 -179.40(17)
C7 C3 C4 O4 -1.2(3)
C2 C3 C4 C5 0.2(3)
C7 C3 C4 C5 178.39(17)
O4 C4 C5 C6 178.36(18)
C3 C4 C5 C6 -1.3(3)
C4 C5 C6 C1 1.5(3)
C2 C1 C6 C5 -0.7(3)
Se C1 C6 C5 -176.00(15)
C2 C3 C7 O3 -179.25(19)
C4 C3 C7 O3 2.7(3)
C2 C3 C7 N 1.9(3)
C4 C3 C7 N -176.19(18)
